data_7039125
loop_
_publ_author_name
'Marshall, Kayleigh L.'
'Wang, Qianlong'
'Sullivan, Hannah S. I.'
'Weller, Mark T.'

_publ_section_title
;
 Synthesis and structural characterisation of transition metal fluoride
 sulfates.
;
_journal_issue 21
_journal_name_full 'Dalton transactions (Cambridge, England : 2003)'
_journal_page_first 8854
_journal_page_last 8861
_journal_paper_doi 10.1039/c6dt00582a
_journal_volume 45
_journal_year 2016
_chemical_formula_sum 'C6 H16 F N2 O8 S2 V'
_chemical_formula_weight 378.27
_chemical_name_systematic
;
 ?
;
_space_group_crystal_system monoclinic
_space_group_IT_number 14
_space_group_name_Hall '-P 2ybc'
_space_group_name_H-M_alt 'P 1 21/c 1'
_symmetry_space_group_name_Hall '-P 2ybc'
_symmetry_space_group_name_H-M 'P 1 21/c 1'
_atom_sites_solution_hydrogens mixed
_audit_creation_method SHELXL-2013
_audit_update_record
;
2016-02-08 deposited with the CCDC.
2016-04-22 downloaded from the CCDC.
;
_cell_angle_alpha 90
_cell_angle_beta 93.93(3)
_cell_angle_gamma 90
_cell_formula_units_Z 4
_cell_length_a 10.262(2)
_cell_length_b 17.761(4)
_cell_length_c 7.0518(14)
_cell_measurement_reflns_used 4446
_cell_measurement_temperature 150(5)
_cell_measurement_theta_max 35.0
_cell_measurement_theta_min 1.1
_cell_volume 1282.3(5)
_computing_structure_refinement 'SHELXL-2013 (Sheldrick, 2013)'
_diffrn_ambient_temperature 150(5)
_diffrn_detector_area_resol_mean 28.5714
_diffrn_measured_fraction_theta_full 0.998
_diffrn_measured_fraction_theta_max 0.920
_diffrn_measurement_device_type
;
Rigaku Saturn724+ (2x2 bin mode)
;
_diffrn_measurement_method 'profile data from \w scans'
_diffrn_radiation_type MoK\a
_diffrn_radiation_wavelength 0.71073
_diffrn_reflns_av_R_equivalents 0.2277
_diffrn_reflns_av_unetI/netI 0.1255
_diffrn_reflns_Laue_measured_fraction_full 0.998
_diffrn_reflns_Laue_measured_fraction_max 0.920
_diffrn_reflns_limit_h_max 16
_diffrn_reflns_limit_h_min -16
_diffrn_reflns_limit_k_max 27
_diffrn_reflns_limit_k_min -21
_diffrn_reflns_limit_l_max 8
_diffrn_reflns_limit_l_min -11
_diffrn_reflns_number 17161
_diffrn_reflns_point_group_measured_fraction_full 0.998
_diffrn_reflns_point_group_measured_fraction_max 0.920
_diffrn_reflns_theta_full 25.242
_diffrn_reflns_theta_max 34.777
_diffrn_reflns_theta_min 1.989
_diffrn_source 'Rotating Anode'
_exptl_absorpt_coefficient_mu 1.152
_exptl_absorpt_correction_T_max 0.8086
_exptl_absorpt_correction_T_min 0.6652
_exptl_absorpt_correction_type multi-scan
_exptl_absorpt_process_details
;
CrysAlis PRO; Agilent, 2014
;
_exptl_crystal_colour Green
_exptl_crystal_density_diffrn 1.959
_exptl_crystal_description Needle
_exptl_crystal_F_000 776
_exptl_crystal_size_max 0.2
_exptl_crystal_size_mid 0.2
_exptl_crystal_size_min 0.2
_refine_diff_density_max 1.466
_refine_diff_density_min -1.575
_refine_diff_density_rms 0.205
_refine_ls_extinction_method none
_refine_ls_goodness_of_fit_ref 1.059
_refine_ls_hydrogen_treatment mixed
_refine_ls_matrix_type full
_refine_ls_number_parameters 205
_refine_ls_number_reflns 5115
_refine_ls_number_restraints 0
_refine_ls_restrained_S_all 1.059
_refine_ls_R_factor_all 0.0822
_refine_ls_R_factor_gt 0.0736
_refine_ls_shift/su_max 0.047
_refine_ls_shift/su_mean 0.002
_refine_ls_structure_factor_coef Fsqd
_refine_ls_weighting_details 'w=1/[\s^2^(Fo^2^)+(0.1214P)^2^] where P=(Fo^2^+2Fc^2^)/3'
_refine_ls_weighting_scheme calc
_refine_ls_wR_factor_gt 0.1957
_refine_ls_wR_factor_ref 0.2120
_reflns_Friedel_coverage 0.000
_reflns_number_gt 4403
_reflns_number_total 5115
_reflns_threshold_expression 'I > 2\s(I)'
_cod_data_source_file c6dt00582a2.cif
_cod_data_source_block shelx
_cod_depositor_comments 'Adding full bibliography for 7039123--7039127.cif.'
_cod_database_code 7039125
_shelx_space_group_comment
;
The symmetry employed for this shelxl refinement is uniquely defined
by the following loop, which should always be used as a source of
symmetry information in preference to the above space-group names.
They are only intended as comments.
;
_shelxl_version_number 2013-4

loop_
_space_group_symop_operation_xyz
'x, y, z'
'-x, y+1/2, -z+1/2'
'-x, -y, -z'
'x, -y-1/2, z-1/2'

loop_
_atom_site_label
_atom_site_type_symbol
_atom_site_fract_x
_atom_site_fract_y
_atom_site_fract_z
_atom_site_U_iso_or_equiv
_atom_site_adp_type
_atom_site_occupancy
_atom_site_site_symmetry_order
_atom_site_calc_flag
_atom_site_refinement_flags_posn
_atom_site_refinement_flags_adp
N1 N 0.2163(2) 0.95629(13) 0.2612(3) 0.0272(4) Uani 1 1 d . .
C1 C 0.2788(2) 0.99495(12) 0.4342(3) 0.0212(4) Uani 1 1 d . .
H1 H 0.3391 0.9599 0.5022 0.025 Uiso 1 1 calc R U
C6 C 0.3557(2) 1.06175(14) 0.3663(3) 0.0235(4) Uani 1 1 d . .
H6A H 0.3018 1.0894 0.2719 0.028 Uiso 1 1 calc R U
H6B H 0.4318 1.0435 0.3061 0.028 Uiso 1 1 calc R U
N2 N 0.3160(3) 1.19846(14) 0.7759(3) 0.0300(5) Uani 1 1 d . .
C4 C 0.2813(2) 1.13904(14) 0.6304(3) 0.0225(4) Uani 1 1 d . .
H4 H 0.2173 1.1604 0.5357 0.027 Uiso 1 1 calc R U
C2 C 0.1711(2) 1.01640(15) 0.5630(4) 0.0265(5) Uani 1 1 d . .
H2A H 0.1381 0.9712 0.6202 0.032 Uiso 1 1 calc R U
H2B H 0.0995 1.0395 0.4870 0.032 Uiso 1 1 calc R U
C5 C 0.4001(2) 1.11505(14) 0.5294(4) 0.0265(5) Uani 1 1 d . .
H5A H 0.4620 1.0896 0.6178 0.032 Uiso 1 1 calc R U
H5B H 0.4427 1.1589 0.4796 0.032 Uiso 1 1 calc R U
C3 C 0.2194(3) 1.07097(16) 0.7202(4) 0.0301(5) Uani 1 1 d . .
H3A H 0.1468 1.0870 0.7917 0.036 Uiso 1 1 calc R U
H3B H 0.2831 1.0462 0.8070 0.036 Uiso 1 1 calc R U
V1 V 0.81676(3) 0.25425(2) 0.85228(4) 0.01218(12) Uani 1 1 d . .
S2 S 1.02429(5) 0.15518(3) 1.12030(7) 0.01484(14) Uani 1 1 d . .
S1 S 0.60951(5) 0.34577(3) 0.57074(7) 0.01493(14) Uani 1 1 d . .
F1 F 0.81788(12) 0.19961(8) 0.60602(15) 0.0179(3) Uani 1 1 d . .
O1 O 0.70096(16) 0.33501(10) 0.7425(2) 0.0197(3) Uani 1 1 d . .
O2 O 0.92832(16) 0.17097(9) 0.9542(2) 0.0203(3) Uani 1 1 d . .
O3 O 0.66035(17) 0.19603(11) 0.9054(2) 0.0237(4) Uani 1 1 d . .
O4 O 0.96935(16) 0.31494(11) 0.7977(2) 0.0236(3) Uani 1 1 d . .
O5 O 0.6037(2) 0.42491(11) 0.5227(3) 0.0300(4) Uani 1 1 d . .
O7 O 1.14623(18) 0.19345(12) 1.0928(3) 0.0306(4) Uani 1 1 d . .
O8 O 1.0379(2) 0.07427(10) 1.1362(3) 0.0277(4) Uani 1 1 d . .
O6 O 0.48206(17) 0.31488(11) 0.6049(3) 0.0281(4) Uani 1 1 d . .
H1C H 0.276(5) 0.941(2) 0.147(6) 0.053(11) Uiso 1 1 d . .
H1A H 0.161(4) 0.978(2) 0.200(6) 0.048(12) Uiso 1 1 d . .
H2E H 0.245(4) 1.218(2) 0.847(5) 0.035(9) Uiso 1 1 d . .
H1B H 0.182(3) 0.910(2) 0.284(5) 0.032(9) Uiso 1 1 d . .
H2C H 0.363(4) 1.186(2) 0.858(6) 0.045(11) Uiso 1 1 d . .
H2D H 0.370(5) 1.247(3) 0.734(7) 0.066(14) Uiso 1 1 d . .

loop_
_atom_site_aniso_label
_atom_site_aniso_U_11
_atom_site_aniso_U_22
_atom_site_aniso_U_33
_atom_site_aniso_U_23
_atom_site_aniso_U_13
_atom_site_aniso_U_12
N1 0.0269(10) 0.0234(9) 0.0317(11) -0.0061(8) 0.0065(9) -0.0002(8)
C1 0.0187(9) 0.0227(9) 0.0230(9) 0.0024(7) 0.0073(8) 0.0032(7)
C6 0.0202(9) 0.0291(10) 0.0225(10) -0.0009(8) 0.0122(8) -0.0013(8)
N2 0.0321(11) 0.0339(11) 0.0234(9) -0.0061(8) -0.0028(9) 0.0031(9)
C4 0.0204(9) 0.0283(10) 0.0186(9) -0.0018(8) -0.0002(8) 0.0036(8)
C2 0.0204(10) 0.0332(11) 0.0276(11) 0.0010(9) 0.0129(9) -0.0054(8)
C5 0.0211(10) 0.0321(11) 0.0272(11) -0.0011(9) 0.0089(9) -0.0035(8)
C3 0.0290(12) 0.0409(13) 0.0219(10) -0.0019(10) 0.0132(9) -0.0021(10)
V1 0.00975(18) 0.01915(19) 0.00819(18) 0.00084(10) 0.00469(13) -0.00074(10)
S2 0.0107(2) 0.0221(2) 0.0123(2) -0.00060(15) 0.00469(17) 0.00320(14)
S1 0.0107(2) 0.0229(2) 0.0118(2) 0.00040(15) 0.00533(17) 0.00377(15)
F1 0.0219(6) 0.0224(6) 0.0098(6) 0.0005(4) 0.0041(5) -0.0010(4)
O1 0.0176(7) 0.0263(7) 0.0150(6) -0.0024(5) -0.0001(6) 0.0060(6)
O2 0.0199(7) 0.0262(7) 0.0148(6) -0.0013(5) 0.0008(6) 0.0072(6)
O3 0.0181(7) 0.0397(9) 0.0138(7) 0.0061(6) 0.0033(6) -0.0104(7)
O4 0.0183(7) 0.0400(9) 0.0127(6) 0.0043(6) 0.0032(6) -0.0126(7)
O5 0.0372(10) 0.0247(8) 0.0286(9) 0.0065(7) 0.0055(8) 0.0069(7)
O7 0.0167(7) 0.0466(11) 0.0292(9) -0.0030(8) 0.0078(7) -0.0074(7)
O8 0.0344(10) 0.0225(7) 0.0267(8) 0.0018(6) 0.0046(8) 0.0101(7)
O6 0.0145(7) 0.0463(11) 0.0245(8) -0.0009(8) 0.0081(6) -0.0036(7)

loop_
_atom_type_symbol
_atom_type_description
_atom_type_scat_dispersion_real
_atom_type_scat_dispersion_imag
_atom_type_scat_source
C C 0.0033 0.0016 'International Tables Vol C Tables 4.2.6.8 and 6.1.1.4'
H H 0.0000 0.0000 'International Tables Vol C Tables 4.2.6.8 and 6.1.1.4'
N N 0.0061 0.0033 'International Tables Vol C Tables 4.2.6.8 and 6.1.1.4'
O O 0.0106 0.0060 'International Tables Vol C Tables 4.2.6.8 and 6.1.1.4'
F F 0.0171 0.0103 'International Tables Vol C Tables 4.2.6.8 and 6.1.1.4'
S S 0.1246 0.1234 'International Tables Vol C Tables 4.2.6.8 and 6.1.1.4'
V V 0.3005 0.5294 'International Tables Vol C Tables 4.2.6.8 and 6.1.1.4'

loop_
_geom_angle_atom_site_label_1
_geom_angle_atom_site_label_2
_geom_angle_atom_site_label_3
_geom_angle
_geom_angle_site_symmetry_1
_geom_angle_site_symmetry_3
N1 C1 C6 107.62(19) . .
N1 C1 C2 108.12(19) . .
C6 C1 C2 113.90(19) . .
C1 C6 C5 112.31(19) . .
N2 C4 C5 111.0(2) . .
N2 C4 C3 111.2(2) . .
C5 C4 C3 110.1(2) . .
C1 C2 C3 112.2(2) . .
C4 C5 C6 108.6(2) . .
C4 C3 C2 108.96(19) . .
O4 V1 O3 178.28(8) . .
O4 V1 F1 89.69(7) . 4_566
O3 V1 F1 89.99(7) . 4_566
O4 V1 O2 91.85(8) . .
O3 V1 O2 89.84(8) . .
F1 V1 O2 90.81(6) 4_566 .
O4 V1 O1 89.49(8) . .
O3 V1 O1 88.83(8) . .
F1 V1 O1 91.12(6) 4_566 .
O2 V1 O1 177.65(6) . .
O4 V1 F1 92.54(7) . .
O3 V1 F1 87.90(7) . .
F1 V1 F1 175.38(4) 4_566 .
O2 V1 F1 85.08(6) . .
O1 V1 F1 92.94(6) . .
O8 S2 O7 113.38(12) . .
O8 S2 O4 108.99(11) . 4_566
O7 S2 O4 108.82(12) . 4_566
O8 S2 O2 107.44(11) . .
O7 S2 O2 109.48(11) . .
O4 S2 O2 108.63(9) 4_566 .
O5 S1 O6 112.51(12) . .
O5 S1 O1 109.15(11) . .
O6 S1 O1 109.87(11) . .
O5 S1 O3 107.97(11) . 4_565
O6 S1 O3 107.80(11) . 4_565
O1 S1 O3 109.47(9) . 4_565
V1 F1 V1 126.19(7) 4_565 .
S1 O1 V1 137.30(11) . .
S2 O2 V1 139.02(10) . .
S1 O3 V1 137.51(11) 4_566 .
S2 O4 V1 135.02(11) 4_565 .

loop_
_geom_bond_atom_site_label_1
_geom_bond_atom_site_label_2
_geom_bond_distance
_geom_bond_site_symmetry_2
N1 C1 1.504(3) .
C1 C6 1.520(3) .
C1 C2 1.526(3) .
C6 C5 1.534(3) .
N2 C4 1.498(3) .
C4 C5 1.515(3) .
C4 C3 1.524(4) .
C2 C3 1.529(4) .
V1 O4 1.9607(16) .
V1 O3 1.9668(17) .
V1 F1 1.9674(12) 4_566
V1 O2 1.9753(16) .
V1 O1 1.9856(17) .
V1 F1 1.9902(12) .
S2 O8 1.4475(19) .
S2 O7 1.4488(19) .
S2 O4 1.5038(16) 4_566
S2 O2 1.5042(17) .
S1 O5 1.4462(19) .
S1 O6 1.4536(18) .
S1 O1 1.4928(17) .
S1 O3 1.5056(16) 4_565
F1 V1 1.9674(12) 4_565
O3 S1 1.5056(16) 4_566
O4 S2 1.5038(16) 4_565
